data_4328031
loop_
_publ_author_name
'Sergey V. Chernov'
'Yuri A. Dobrovolsky'
'Sergey Ya. Istomin'
'Evgeny V. Antipov'
'Jekabs Grins'
'Gunnar Svensson'
'Nadezhda V. Tarakina'
'Artem M. Abakumov'
'Gustaaf Van Tendeloo'
'Sten G. Eriksson'
'Seikh M. H. Rahman'

_publ_contact_author_address
;
Department of Chemistry, Moscow State University, Leninskie Gory, 119991
 Moscow, Russia
;
_publ_contact_author_email istomin@icr.chem.msu.ru
_publ_contact_author_fax +74959394788
_publ_contact_author_name 'Sergey Ya. Istomin'
_publ_contact_author_phone +74959395244
_publ_section_title
;
 Sr2GaScO5, Sr10Ga6Sc4O25, and SrGa0.75Sc0.25O2.5: a Play in the Octahedra
 to Tetrahedra Ratio in Oxygen-Deficient Perovskites
;
_journal_name_full 'Inorganic Chemistry'
_journal_page_first 1094
_journal_page_last 1103
_journal_paper_doi 10.1021/ic202236h
_journal_volume 51
_journal_year 2012
_chemical_formula_sum 'Ga O5 Sc Sr2'
_chemical_formula_weight 369.91
_space_group_IT_number 74
_symmetry_cell_setting orthorhombic
_symmetry_space_group_name_Hall '-I 2 2b'
_symmetry_space_group_name_H-M 'I c m m'
_audit_creation_date 2011-10-10T12:34
_audit_creation_method 'from EXP file using GSAS2CIF'
_audit_update_record
;
2011-10-10T12:34  Initial CIF as created by GSAS2CIF

2011-10-18 # Formatted by publCIF
;
_cell_angle_alpha 90.0
_cell_angle_beta 90.0
_cell_angle_gamma 90.0
_cell_formula_units_Z 4
_cell_length_a 5.91158(7)
_cell_length_b 15.15258(18)
_cell_length_c 5.70458(7)
_cell_measurement_temperature 298
_cell_volume 510.992(11)
_computing_structure_refinement GSAS
_diffrn_ambient_temperature 298
_diffrn_measurement_device_type 'Bruker D8-Advance'
_diffrn_radiation_monochromator 'Ge 111'
_diffrn_radiation_polarisn_ratio 0.678
_diffrn_radiation_probe x-ray
_diffrn_radiation_type 'Cu K\a~1~'
_diffrn_radiation_wavelength 1.5406
_diffrn_source 'sealed x-ray tube'
_exptl_absorpt_process_details
;   GSAS Absorption/surface roughness correction: function number 0
 No correction is applied.
;
_exptl_crystal_density_diffrn 4.808
_pd_block_id 2011-10-10T12:34|ICMM_BRUKER|Sergey_Istomin|Bruker
_pd_calc_method 'Rietveld Refinement'
_pd_char_colour white
_pd_meas_2theta_range_inc 0.00811
_pd_meas_2theta_range_max 99.99237
_pd_meas_2theta_range_min 10.0
_pd_meas_number_of_points 11092
_pd_meas_scan_method fixed
_pd_phase_name 'from C:/gsas/MyWork/Sr2ScGaO5/Icmm/SRGASC_ICMM.EXP'
_pd_proc_2theta_range_inc 0.00811
_pd_proc_2theta_range_max 99.95058
_pd_proc_2theta_range_min 9.9582
_pd_proc_info_datetime 2011-10-10T12:34:33
_pd_proc_ls_background_function
;   GSAS Background function number 1 with 12 terms.
 Shifted Chebyshev function of 1st kind
      1:    221.592     2:   -255.404     3:    173.172     4:   -100.839    
      5:    59.6869     6:   -27.7713     7:    4.93503     8:    4.97822    
      9:   -8.02203    10:    10.0190    11:   -8.31999    12:    5.21895    
;
_pd_proc_ls_peak_cutoff 0.00100
_pd_proc_ls_profile_function
;
 CW Profile function number 2 with  18 terms
 Profile coefficients for Simpson's rule integration of pseudovoigt function
 C.J. Howard (1982). J. Appl. Cryst.,15,615-620.
 P. Thompson, D.E. Cox & J.B. Hastings (1987). J. Appl. Cryst.,20,79-83.
 Peak tails are ignored  where the intensity is below 0.0010 times the peak
   Aniso. broadening axis   0.0   0.0   1.0
;
_pd_proc_ls_prof_R_factor 0.0618
_pd_proc_ls_prof_wR_expected 0.0534
_pd_proc_ls_prof_wR_factor 0.0796
_pd_proc_number_of_points 11092
_pd_spec_mounting 'packed powder'
_pd_spec_mount_mode reflection
_refine_ls_goodness_of_fit_all 1.49
_refine_ls_matrix_type full
_refine_ls_number_parameters 37
_refine_ls_number_restraints 0
_refine_ls_R_Fsqd_factor 0.04056
_refine_ls_shift/su_max 0.03
_refine_ls_shift/su_mean 0.01
_reflns_d_resolution_high 1.012
_reflns_d_resolution_low 5.507
_reflns_limit_h_max 6
_reflns_limit_h_min 0
_reflns_limit_k_max 15
_reflns_limit_k_min 0
_reflns_limit_l_max 5
_reflns_limit_l_min 0
_reflns_number_total 155
_cod_data_source_file ic202236h_si_002_1.cif
_cod_data_source_block ICMM_BRUKER_publ
_cod_depositor_comments 'Adding Fobs data.'
_cod_original_formula_sum 'Ga1.00 O5.00 Sc Sr2'
_cod_database_code 4328031
_cod_database_fobs_code 4328031

loop_
_symmetry_equiv_pos_site_id
_symmetry_equiv_pos_as_xyz
1 +x,+y,+z
2 -x+1/2,+y,+z+1/2
3 +x,-y+1/2,+z
4 -x+1/2,-y+1/2,+z+1/2
-1 -x,-y,-z
-2 +x+1/2,-y,-z+1/2
-3 -x,+y+1/2,-z
-4 +x+1/2,+y+1/2,-z+1/2
101 +x+1/2,+y+1/2,+z+1/2
102 -x,+y+1/2,+z
103 +x+1/2,-y,+z+1/2
104 -x,-y,+z
-101 -x+1/2,-y+1/2,-z+1/2
-102 +x,-y+1/2,-z
-103 -x+1/2,+y,-z+1/2
-104 +x,+y,-z

loop_
_atom_site_type_symbol
_atom_site_label
_atom_site_fract_x
_atom_site_fract_y
_atom_site_fract_z
_atom_site_occupancy
_atom_site_thermal_displace_type
_atom_site_U_iso_or_equiv
_atom_site_symmetry_multiplicity
Sr Sr 0.02003(12) 0.11199(4) 0.5 1.0 Uiso 0.0109(9) 8
Sc Sc1 0.0 0.0 0.0 1.0 Uiso 0.0087(11) 4
Ga Ga2 -0.07184(20) 0.25 -0.0268(7) 0.5 Uiso 0.0131(12) 8
O O1 0.25 -0.01399(24) 0.25 1.0 Uiso 0.0043(14) 8
O O2 0.0719(6) 0.14584(26) 0.0 1.0 Uiso 0.0224(17) 8
O O3 0.8333(12) 0.25 0.6598(15) 0.5 Uiso 0.02 8

loop_
_atom_type_symbol
_atom_type_number_in_cell
_atom_type_scat_dispersion_real
_atom_type_scat_dispersion_imag
_atom_type_scat_Cromer_Mann_a1
_atom_type_scat_Cromer_Mann_a2
_atom_type_scat_Cromer_Mann_a3
_atom_type_scat_Cromer_Mann_a4
_atom_type_scat_Cromer_Mann_b1
_atom_type_scat_Cromer_Mann_b2
_atom_type_scat_Cromer_Mann_b3
_atom_type_scat_Cromer_Mann_b4
_atom_type_scat_Cromer_Mann_c
_atom_type_scat_source
Sr 8.0 0.000 0.000 17.5663 1.55640 9.81840 14.0988 5.42200 0.16640 2.66940 132.376 2.50640 International_Tables_Vol_C
Ga 4.0 0.000 0.000 15.2354 3.06690 6.70060 0.24120 4.35910 10.7805 2.96230 61.4135 1.71890 International_Tables_Vol_C
Sc 4.0 0.000 0.000 9.18900 9.02130 7.36790 0.57290 1.64090 136.108 1.46800 51.3531 1.33290 International_Tables_Vol_C
O 20.0 0.000 0.000 3.04850 13.2771 2.28680 5.70110 1.54630 0.32390 0.86700 32.9089 0.25080 International_Tables_Vol_C

loop_
_geom_angle_atom_site_label_1
_geom_angle_atom_site_label_2
_geom_angle_atom_site_label_3
_geom_angle
_geom_angle_site_symmetry_1
_geom_angle_site_symmetry_3
_geom_angle_publ_flag
Sr Sr Sr 83.555(26) 2_454 2_455 n
Sr Sr Sr 91.8514(25) 2_454 2_554 n
Sr Sr Sr 175.406(28) 2_454 2_555 n
Sr Sr Sr 90.0 2_454 3_555 n
Sr Sr Sr 87.024(19) 2_454 -1_556 n
Sr Sr Sc1 53.216(4) 2_454 1_555 n
Sr Sr Sc1 123.066(23) 2_454 1_556 n
Sr Sr Sc1 49.241(13) 2_454 2_455 n
Sr Sr Sc1 129.792(7) 2_454 2_555 n
Sr Sr Sc1 53.216(4) 2_454 1_555 n
Sr Sr Ga2 123.066(23) 2_454 1_556 n
Sr Sr Ga2 49.241(13) 2_454 2_455 n
Sr Sr Ga2 129.792(7) 2_454 2_555 n
Sr Sr O1 113.766(33) 2_454 1_556 n
Sr Sr O1 52.05(5) 2_454 2_455 n
Sr Sr O1 56.32(6) 2_454 -101_556 n
Sr Sr O1 50.410(23) 2_454 -102_656 n
Sr Sr O2 49.430(20) 2_454 1_555 n
Sr Sr O2 113.766(33) 2_454 1_556 n
Sr Sr O2 52.05(5) 2_454 2_455 n
Sr Sr O2 56.32(6) 2_454 -101_465 n
Sr Sr O2 50.410(23) 2_454 -102_565 n
Sr Sr O2 115.564(35) 2_454 -102_566 n
Sr Sr O3 91.3296(24) 2_454 1_555 n
Sr Sr Sr 175.406(28) 2_455 2_554 n
Sr Sr Sr 91.8514(25) 2_455 2_555 n
Sr Sr Sr 90.0 2_455 3_555 n
Sr Sr Sr 87.024(19) 2_455 -1_556 n
Sr Sr Sc1 123.066(23) 2_455 1_555 n
Sr Sr Sc1 53.216(4) 2_455 1_556 n
Sr Sr Sc1 49.241(13) 2_455 2_455 n
Sr Sr Sc1 129.792(7) 2_455 2_555 n
Sr Sr Ga2 123.066(23) 2_455 1_555 n
Sr Sr Ga2 53.216(4) 2_455 1_556 n
Sr Sr Ga2 49.241(13) 2_455 2_455 n
Sr Sr Ga2 129.792(7) 2_455 2_555 n
Sr Sr O1 50.410(23) 2_455 1_556 n
Sr Sr O1 56.32(6) 2_455 2_455 n
Sr Sr O1 52.05(5) 2_455 -101_556 n
Sr Sr O1 113.766(33) 2_455 -102_656 n
Sr Sr O2 115.564(35) 2_455 1_555 n
Sr Sr O2 50.410(23) 2_455 1_556 n
Sr Sr O2 56.32(6) 2_455 2_455 n
Sr Sr O2 52.05(5) 2_455 -101_465 n
Sr Sr O2 113.766(33) 2_455 -102_565 n
Sr Sr O2 49.430(20) 2_455 -102_566 n
Sr Sr O3 135.72(5) 2_455 1_555 n
Sr Sr Sr 92.743(31) 2_554 2_555 n
Sr Sr Sr 90.0 2_554 3_555 n
Sr Sr Sr 92.753(16) 2_554 -1_556 n
Sr Sr Sc1 53.341(4) 2_554 1_555 n
Sr Sr Sc1 130.261(22) 2_554 1_556 n
Sr Sr Sc1 127.161(11) 2_554 2_455 n
Sr Sr Sc1 53.690(16) 2_554 2_555 n
Sr Sr Ga2 53.341(4) 2_554 1_555 n
Sr Sr Ga2 130.261(22) 2_554 1_556 n
Sr Sr Ga2 127.161(11) 2_554 2_455 n
Sr Sr Ga2 53.690(16) 2_554 2_555 n
Sr Sr O1 132.337(32) 2_554 1_556 n
Sr Sr O1 120.55(6) 2_554 2_455 n
Sr Sr O1 125.02(6) 2_554 -101_556 n
Sr Sr O1 62.825(32) 2_554 -102_656 n
Sr Sr O2 60.891(28) 2_554 1_555 n
Sr Sr O2 132.337(32) 2_554 1_556 n
Sr Sr O2 120.55(6) 2_554 2_455 n
Sr Sr O2 125.02(6) 2_554 -101_465 n
Sr Sr O2 62.825(32) 2_554 -102_565 n
Sr Sr O2 133.548(26) 2_554 -102_566 n
Sr Sr O3 44.09(5) 2_554 1_555 n
Sr Sr Sr 90.0 2_555 3_555 n
Sr Sr Sr 92.753(16) 2_555 -1_556 n
Sr Sr Sc1 130.261(22) 2_555 1_555 n
Sr Sr Sc1 53.341(4) 2_555 1_556 n
Sr Sr Sc1 127.161(11) 2_555 2_455 n
Sr Sr Sc1 53.690(16) 2_555 2_555 n
Sr Sr Ga2 130.261(22) 2_555 1_555 n
Sr Sr Ga2 53.341(4) 2_555 1_556 n
Sr Sr Ga2 127.161(11) 2_555 2_455 n
Sr Sr Ga2 53.690(16) 2_555 2_555 n
Sr Sr O1 62.825(32) 2_555 1_556 n
Sr Sr O1 125.02(6) 2_555 2_455 n
Sr Sr O1 120.55(6) 2_555 -101_556 n
Sr Sr O1 132.337(32) 2_555 -102_656 n
Sr Sr O2 133.548(26) 2_555 1_555 n
Sr Sr O2 62.825(32) 2_555 1_556 n
Sr Sr O2 125.02(6) 2_555 2_455 n
Sr Sr O2 120.55(6) 2_555 -101_465 n
Sr Sr O2 132.337(32) 2_555 -102_565 n
Sr Sr O2 60.891(28) 2_555 -102_566 n
Sr Sr O3 91.969(22) 2_555 1_555 n
Sr Sr Sr 176.008(24) 3_555 -1_556 n
Sr Sr Sc1 120.729(9) 3_555 1_555 n
Sr Sr Sc1 120.729(9) 3_555 1_556 n
Sr Sr Sc1 118.899(10) 3_555 2_455 n
Sr Sr Sc1 120.883(11) 3_555 2_555 n
Sr Sr Ga2 120.729(9) 3_555 1_555 n
Sr Sr Ga2 120.729(9) 3_555 1_556 n
Sr Sr Ga2 118.899(10) 3_555 2_455 n
Sr Sr Ga2 120.883(11) 3_555 2_555 n
Sr Sr O1 52.78(4) 3_555 1_556 n
Sr Sr O1 51.764(17) 3_555 2_455 n
Sr Sr O1 51.764(17) 3_555 -101_556 n
Sr Sr O1 52.78(4) 3_555 -102_656 n
Sr Sr O2 55.599(35) 3_555 1_555 n
Sr Sr O2 52.78(4) 3_555 1_556 n
Sr Sr O2 51.764(17) 3_555 2_455 n
Sr Sr O2 51.764(17) 3_555 -101_465 n
Sr Sr O2 52.78(4) 3_555 -102_565 n
Sr Sr O2 55.599(35) 3_555 -102_566 n
Sr Sr O3 134.09(5) 3_555 1_555 n
Sr Sr Sc1 59.188(9) -1_556 1_555 n
Sr Sr Sc1 59.188(9) -1_556 1_556 n
Sr Sr Sc1 57.109(21) -1_556 2_455 n
Sr Sr Sc1 63.109(20) -1_556 2_555 n
Sr Sr Ga2 59.188(9) -1_556 1_555 n
Sr Sr Ga2 59.188(9) -1_556 1_556 n
Sr Sr Ga2 57.109(21) -1_556 2_455 n
Sr Sr Ga2 63.109(20) -1_556 2_555 n
Sr Sr O1 126.33(4) -1_556 1_556 n
Sr Sr O1 124.25(4) -1_556 2_455 n
Sr Sr O1 124.25(4) -1_556 -101_556 n
Sr Sr O1 126.33(4) -1_556 -102_656 n
Sr Sr O2 123.600(34) -1_556 1_555 n
Sr Sr O2 126.33(4) -1_556 1_556 n
Sr Sr O2 124.25(4) -1_556 2_455 n
Sr Sr O2 124.25(4) -1_556 -101_465 n
Sr Sr O2 126.33(4) -1_556 -102_565 n
Sr Sr O2 123.600(34) -1_556 -102_566 n
Sr Sr O3 48.73(5) -1_556 1_555 n
Sc1 Sr Sc1 118.376(18) 1_555 1_556 n
Sc1 Sr Sc1 73.850(12) 1_555 2_455 n
Sc1 Sr Sc1 76.604(11) 1_555 2_555 n
Sc1 Sr Ga2 0.0 1_555 1_555 n
Sc1 Sr Ga2 118.376(18) 1_555 1_556 n
Sc1 Sr Ga2 73.850(12) 1_555 2_455 n
Sc1 Sr Ga2 76.604(11) 1_555 2_555 n
Sc1 Sr O1 166.90(4) 1_555 1_556 n
Sc1 Sr O1 104.44(6) 1_555 2_455 n
Sc1 Sr O1 109.10(6) 1_555 -101_556 n
Sc1 Sr O1 68.46(4) 1_555 -102_656 n
Sc1 Sr O2 65.551(35) 1_555 1_555 n
Sc1 Sr O2 166.90(4) 1_555 1_556 n
Sc1 Sr O2 104.44(6) 1_555 2_455 n
Sc1 Sr O2 109.10(6) 1_555 -101_465 n
Sc1 Sr O2 68.46(4) 1_555 -102_565 n
Sc1 Sr O2 168.757(35) 1_555 -102_566 n
Sc1 Sr O3 38.338(6) 1_555 1_555 n
Sc1 Sr Sc1 73.850(12) 1_556 2_455 n
Sc1 Sr Sc1 76.604(11) 1_556 2_555 n
Sc1 Sr Ga2 118.376(18) 1_556 1_555 n
Sc1 Sr Ga2 0.0 1_556 1_556 n
Sc1 Sr Ga2 73.850(12) 1_556 2_455 n
Sc1 Sr Ga2 76.604(11) 1_556 2_555 n
Sc1 Sr O1 68.46(4) 1_556 1_556 n
Sc1 Sr O1 109.10(6) 1_556 2_455 n
Sc1 Sr O1 104.44(6) 1_556 -101_556 n
Sc1 Sr O1 166.90(4) 1_556 -102_656 n
Sc1 Sr O2 168.757(35) 1_556 1_555 n
Sc1 Sr O2 68.46(4) 1_556 1_556 n
Sc1 Sr O2 109.10(6) 1_556 2_455 n
Sc1 Sr O2 104.44(6) 1_556 -101_465 n
Sc1 Sr O2 166.90(4) 1_556 -102_565 n
Sc1 Sr O2 65.551(35) 1_556 -102_566 n
Sc1 Sr O3 96.23(5) 1_556 1_555 n
Sc1 Sr Sc1 120.218(17) 2_455 2_555 n
Sc1 Sr Ga2 73.850(12) 2_455 1_555 n
Sc1 Sr Ga2 73.850(12) 2_455 1_556 n
Sc1 Sr Ga2 0.0 2_455 2_455 n
Sc1 Sr Ga2 120.218(17) 2_455 2_555 n
Sc1 Sr O1 98.903(24) 2_455 1_556 n
Sc1 Sr O1 67.206(19) 2_455 2_455 n
Sc1 Sr O1 67.206(19) 2_455 -101_556 n
Sc1 Sr O1 98.903(24) 2_455 -102_656 n
Sc1 Sr O2 98.313(21) 2_455 1_555 n
Sc1 Sr O2 98.903(24) 2_455 1_556 n
Sc1 Sr O2 67.206(19) 2_455 2_455 n
Sc1 Sr O2 67.206(19) 2_455 -101_465 n
Sc1 Sr O2 98.903(24) 2_455 -102_565 n
Sc1 Sr O2 98.313(21) 2_455 -102_566 n
Sc1 Sr O3 95.60(4) 2_455 1_555 n
Sc1 Sr Ga2 76.604(11) 2_555 1_555 n
Sc1 Sr Ga2 76.604(11) 2_555 1_556 n
Sc1 Sr Ga2 120.218(17) 2_555 2_455 n
Sc1 Sr Ga2 0.0 2_555 2_555 n
Sc1 Sr O1 116.440(31) 2_555 1_556 n
Sc1 Sr O1 172.161(34) 2_555 2_455 n
Sc1 Sr O1 172.161(34) 2_555 -101_556 n
Sc1 Sr O1 116.440(31) 2_555 -102_656 n
Sc1 Sr O2 114.578(32) 2_555 1_555 n
Sc1 Sr O2 116.440(31) 2_555 1_556 n
Sc1 Sr O2 172.161(34) 2_555 2_455 n
Sc1 Sr O2 172.161(34) 2_555 -101_465 n
Sc1 Sr O2 116.440(31) 2_555 -102_565 n
Sc1 Sr O2 114.578(32) 2_555 -102_566 n
Sc1 Sr O3 38.514(10) 2_555 1_555 n
Ga2 Sr Ga2 118.376(18) 1_555 1_556 n
Ga2 Sr Ga2 73.850(12) 1_555 2_455 n
Ga2 Sr Ga2 76.604(11) 1_555 2_555 n
Ga2 Sr O1 166.90(4) 1_555 1_556 n
Ga2 Sr O1 104.44(6) 1_555 2_455 n
Ga2 Sr O1 109.10(6) 1_555 -101_556 n
Ga2 Sr O1 68.46(4) 1_555 -102_656 n
Ga2 Sr O2 65.551(35) 1_555 1_555 n
Ga2 Sr O2 166.90(4) 1_555 1_556 n
Ga2 Sr O2 104.44(6) 1_555 2_455 n
Ga2 Sr O2 109.10(6) 1_555 -101_465 n
Ga2 Sr O2 68.46(4) 1_555 -102_565 n
Ga2 Sr O2 168.757(35) 1_555 -102_566 n
Ga2 Sr O3 38.338(6) 1_555 1_555 n
Ga2 Sr Ga2 73.850(12) 1_556 2_455 n
Ga2 Sr Ga2 76.604(11) 1_556 2_555 n
Ga2 Sr O1 68.46(4) 1_556 1_556 n
Ga2 Sr O1 109.10(6) 1_556 2_455 n
Ga2 Sr O1 104.44(6) 1_556 -101_556 n
Ga2 Sr O1 166.90(4) 1_556 -102_656 n
Ga2 Sr O2 168.757(35) 1_556 1_555 n
Ga2 Sr O2 68.46(4) 1_556 1_556 n
Ga2 Sr O2 109.10(6) 1_556 2_455 n
Ga2 Sr O2 104.44(6) 1_556 -101_465 n
Ga2 Sr O2 166.90(4) 1_556 -102_565 n
Ga2 Sr O2 65.551(35) 1_556 -102_566 n
Ga2 Sr O3 96.23(5) 1_556 1_555 n
Ga2 Sr Ga2 120.218(17) 2_455 2_555 n
Ga2 Sr O1 98.903(24) 2_455 1_556 n
Ga2 Sr O1 67.206(19) 2_455 2_455 n
Ga2 Sr O1 67.206(19) 2_455 -101_556 n
Ga2 Sr O1 98.903(24) 2_455 -102_656 n
Ga2 Sr O2 98.313(21) 2_455 1_555 n
Ga2 Sr O2 98.903(24) 2_455 1_556 n
Ga2 Sr O2 67.206(19) 2_455 2_455 n
Ga2 Sr O2 67.206(19) 2_455 -101_465 n
Ga2 Sr O2 98.903(24) 2_455 -102_565 n
Ga2 Sr O2 98.313(21) 2_455 -102_566 n
Ga2 Sr O3 95.60(4) 2_455 1_555 n
Ga2 Sr O1 116.440(31) 2_555 1_556 n
Ga2 Sr O1 172.161(34) 2_555 2_455 n
Ga2 Sr O1 172.161(34) 2_555 -101_556 n
Ga2 Sr O1 116.440(31) 2_555 -102_656 n
Ga2 Sr O2 114.578(32) 2_555 1_555 n
Ga2 Sr O2 116.440(31) 2_555 1_556 n
Ga2 Sr O2 172.161(34) 2_555 2_455 n
Ga2 Sr O2 172.161(34) 2_555 -101_465 n
Ga2 Sr O2 116.440(31) 2_555 -102_565 n
Ga2 Sr O2 114.578(32) 2_555 -102_566 n
Ga2 Sr O3 38.514(10) 2_555 1_555 n
O1 Sr O1 62.47(4) 1_556 2_455 n
O1 Sr O1 57.80(9) 1_556 -101_556 n
O1 Sr O1 102.65(8) 1_556 -102_656 n
O1 Sr O2 105.613(16) 1_556 1_555 n
O1 Sr O2 0.0 1_556 1_556 n
O1 Sr O2 62.47(4) 1_556 2_455 n
O1 Sr O2 57.80(9) 1_556 -101_465 n
O1 Sr O2 102.65(8) 1_556 -102_565 n
O1 Sr O2 2.96(8) 1_556 -102_566 n
O1 Sr O3 154.76(4) 1_556 1_555 n
O1 Sr O1 5.19(13) 2_455 -101_556 n
O1 Sr O1 57.80(9) 2_455 -102_656 n
O1 Sr O2 59.90(4) 2_455 1_555 n
O1 Sr O2 62.47(4) 2_455 1_556 n
O1 Sr O2 0.0 2_455 2_455 n
O1 Sr O2 5.19(13) 2_455 -101_465 n
O1 Sr O2 57.80(9) 2_455 -102_565 n
O1 Sr O2 64.66(9) 2_455 -102_566 n
O1 Sr O3 142.72(6) 2_455 1_555 n
O1 Sr O1 62.47(4) -101_556 -102_656 n
O1 Sr O2 64.66(9) -101_465 1_555 n
O1 Sr O2 57.80(9) -101_465 1_556 n
O1 Sr O2 5.19(13) -101_465 2_455 n
O1 Sr O2 0.0 -101_465 -101_465 n
O1 Sr O2 62.47(4) -101_465 -102_565 n
O1 Sr O2 59.90(4) -101_465 -102_566 n
O1 Sr O3 147.43(6) -101_566 1_555 n
O1 Sr O2 2.96(8) -102_565 1_555 n
O1 Sr O2 102.65(8) -102_565 1_556 n
O1 Sr O2 57.80(9) -102_565 2_455 n
O1 Sr O2 62.47(4) -102_565 -101_465 n
O1 Sr O2 0.0 -102_565 -102_565 n
O1 Sr O2 105.613(16) -102_565 -102_566 n
O1 Sr O3 95.33(6) -102_666 1_555 n
O2 Sr O2 105.613(16) 1_555 1_556 n
O2 Sr O2 59.90(4) 1_555 2_455 n
O2 Sr O2 64.66(9) 1_555 -101_465 n
O2 Sr O2 2.96(8) 1_555 -102_565 n
O2 Sr O2 108.57(7) 1_555 -102_566 n
O2 Sr O3 92.51(5) 1_555 1_555 n
O2 Sr O2 62.47(4) 1_556 2_455 n
O2 Sr O2 57.80(9) 1_556 -101_465 n
O2 Sr O2 102.65(8) 1_556 -102_565 n
O2 Sr O2 2.96(8) 1_556 -102_566 n
O2 Sr O3 154.76(4) 1_556 1_555 n
O2 Sr O2 5.19(13) 2_455 -101_465 n
O2 Sr O2 57.80(9) 2_455 -102_565 n
O2 Sr O2 64.66(9) 2_455 -102_566 n
O2 Sr O3 142.72(6) 2_455 1_555 n
O2 Sr O2 62.47(4) -101_465 -102_565 n
O2 Sr O2 59.90(4) -101_465 -102_566 n
O2 Sr O3 147.43(6) -101_566 1_555 n
O2 Sr O2 105.613(16) -102_565 -102_566 n
O2 Sr O3 95.33(6) -102_666 1_555 n
O2 Sr O3 152.62(4) -102_667 1_555 n
Sr Sc1 Sr 118.376(18) 1_554 1_555 n
Sr Sc1 Sr 77.542(15) 1_554 2_454 n
Sr Sc1 Sr 72.969(17) 1_554 2_554 n
Sr Sc1 Sr 61.624(18) 1_554 -1_555 n
Sr Sc1 Sr 180.0 1_554 -1_556 n
Sr Sc1 Sr 107.031(17) 1_554 -2_455 n
Sr Sc1 Sr 102.458(15) 1_554 -2_555 n
Sr Sc1 O3 128.33(6) 1_554 1_555 n
Sr Sc1 O3 55.51(7) 1_554 2_554 n
Sr Sc1 O3 51.67(6) 1_554 -1_555 n
Sr Sc1 O3 124.49(7) 1_554 -2_667 n
Sr Sc1 Sr 77.542(15) 1_555 2_454 n
Sr Sc1 Sr 72.969(17) 1_555 2_554 n
Sr Sc1 Sr 180.0 1_555 -1_555 n
Sr Sc1 Sr 61.624(18) 1_555 -1_556 n
Sr Sc1 Sr 107.031(17) 1_555 -2_455 n
Sr Sc1 Sr 102.458(15) 1_555 -2_555 n
Sr Sc1 O3 55.51(7) 1_555 1_555 n
Sr Sc1 O3 128.33(6) 1_555 2_554 n
Sr Sc1 O3 124.49(7) 1_555 -1_555 n
Sr Sc1 O3 51.67(6) 1_555 -2_667 n
Sr Sc1 Sr 120.218(17) 2_454 2_554 n
Sr Sc1 Sr 102.458(15) 2_454 -1_555 n
Sr Sc1 Sr 102.458(15) 2_454 -1_556 n
Sr Sc1 Sr 59.782(17) 2_454 -2_455 n
Sr Sc1 Sr 180.0 2_454 -2_555 n
Sr Sc1 O3 132.55(6) 2_454 1_555 n
Sr Sc1 O3 132.55(6) 2_454 2_554 n
Sr Sc1 O3 47.45(6) 2_454 -1_555 n
Sr Sc1 O3 47.45(6) 2_454 -2_667 n
Sr Sc1 Sr 107.031(17) 2_554 -1_555 n
Sr Sc1 Sr 107.031(17) 2_554 -1_556 n
Sr Sc1 Sr 180.0 2_554 -2_455 n
Sr Sc1 Sr 59.782(17) 2_554 -2_555 n
Sr Sc1 O3 55.83(7) 2_554 1_555 n
Sr Sc1 O3 55.83(7) 2_554 2_554 n
Sr Sc1 O3 124.17(7) 2_554 -1_555 n
Sr Sc1 O3 124.17(7) 2_554 -2_667 n
Sr Sc1 Sr 118.376(18) -1_555 -1_556 n
Sr Sc1 Sr 72.969(17) -1_555 -2_455 n
Sr Sc1 Sr 77.542(15) -1_555 -2_555 n
Sr Sc1 O3 124.49(7) -1_555 1_555 n
Sr Sc1 O3 51.67(6) -1_555 2_554 n
Sr Sc1 O3 55.51(7) -1_555 -1_555 n
Sr Sc1 O3 128.33(6) -1_555 -2_667 n
Sr Sc1 Sr 72.969(17) -1_556 -2_455 n
Sr Sc1 Sr 77.542(15) -1_556 -2_555 n
Sr Sc1 O3 51.67(6) -1_556 1_555 n
Sr Sc1 O3 124.49(7) -1_556 2_554 n
Sr Sc1 O3 128.33(6) -1_556 -1_555 n
Sr Sc1 O3 55.51(7) -1_556 -2_667 n
Sr Sc1 Sr 120.218(17) -2_455 -2_555 n
Sr Sc1 O3 124.17(7) -2_667 1_555 n
Sr Sc1 O3 124.17(7) -2_667 2_554 n
Sr Sc1 O3 55.83(7) -2_667 -1_555 n
Sr Sc1 O3 55.83(7) -2_667 -2_667 n
Sr Sc1 O3 47.45(6) -2_767 1_555 n
Sr Sc1 O3 47.45(6) -2_767 2_554 n
Sr Sc1 O3 132.55(6) -2_767 -1_555 n
Sr Sc1 O3 132.55(6) -2_767 -2_667 n
O3 Sc1 O3 87.375(20) 1_555 2_554 n
O3 Sc1 O3 179.972 1_555 -1_555 n
O3 Sc1 O3 92.625(20) 1_555 -2_667 n
O3 Sc1 O3 92.625(20) 2_554 -1_555 n
O3 Sc1 O3 179.972 2_554 -2_667 n
O3 Sc1 O3 87.375(20) -1_555 -2_667 n
Sr Ga2 Sr 118.376(18) 1_554 1_555 n
Sr Ga2 Sr 77.542(15) 1_554 2_454 n
Sr Ga2 Sr 72.969(17) 1_554 2_554 n
Sr Ga2 Sr 61.624(18) 1_554 -1_555 n
Sr Ga2 Sr 180.0 1_554 -1_556 n
Sr Ga2 Sr 107.031(17) 1_554 -2_455 n
Sr Ga2 Sr 102.458(15) 1_554 -2_555 n
Sr Ga2 O3 128.33(6) 1_554 1_555 n
Sr Ga2 O3 55.51(7) 1_554 2_554 n
Sr Ga2 O3 51.67(6) 1_554 -1_555 n
Sr Ga2 O3 124.49(7) 1_554 -2_667 n
Sr Ga2 Sr 77.542(15) 1_555 2_454 n
Sr Ga2 Sr 72.969(17) 1_555 2_554 n
Sr Ga2 Sr 180.0 1_555 -1_555 n
Sr Ga2 Sr 61.624(18) 1_555 -1_556 n
Sr Ga2 Sr 107.031(17) 1_555 -2_455 n
Sr Ga2 Sr 102.458(15) 1_555 -2_555 n
Sr Ga2 O3 55.51(7) 1_555 1_555 n
Sr Ga2 O3 128.33(6) 1_555 2_554 n
Sr Ga2 O3 124.49(7) 1_555 -1_555 n
Sr Ga2 O3 51.67(6) 1_555 -2_667 n
Sr Ga2 Sr 120.218(17) 2_454 2_554 n
Sr Ga2 Sr 102.458(15) 2_454 -1_555 n
Sr Ga2 Sr 102.458(15) 2_454 -1_556 n
Sr Ga2 Sr 59.782(17) 2_454 -2_455 n
Sr Ga2 Sr 180.0 2_454 -2_555 n
Sr Ga2 O3 132.55(6) 2_454 1_555 n
Sr Ga2 O3 132.55(6) 2_454 2_554 n
Sr Ga2 O3 47.45(6) 2_454 -1_555 n
Sr Ga2 O3 47.45(6) 2_454 -2_667 n
Sr Ga2 Sr 107.031(17) 2_554 -1_555 n
Sr Ga2 Sr 107.031(17) 2_554 -1_556 n
Sr Ga2 Sr 180.0 2_554 -2_455 n
Sr Ga2 Sr 59.782(17) 2_554 -2_555 n
Sr Ga2 O3 55.83(7) 2_554 1_555 n
Sr Ga2 O3 55.83(7) 2_554 2_554 n
Sr Ga2 O3 124.17(7) 2_554 -1_555 n
Sr Ga2 O3 124.17(7) 2_554 -2_667 n
Sr Ga2 Sr 118.376(18) -1_555 -1_556 n
Sr Ga2 Sr 72.969(17) -1_555 -2_455 n
Sr Ga2 Sr 77.542(15) -1_555 -2_555 n
Sr Ga2 O3 124.49(7) -1_555 1_555 n
Sr Ga2 O3 51.67(6) -1_555 2_554 n
Sr Ga2 O3 55.51(7) -1_555 -1_555 n
Sr Ga2 O3 128.33(6) -1_555 -2_667 n
Sr Ga2 Sr 72.969(17) -1_556 -2_455 n
Sr Ga2 Sr 77.542(15) -1_556 -2_555 n
Sr Ga2 O3 51.67(6) -1_556 1_555 n
Sr Ga2 O3 124.49(7) -1_556 2_554 n
Sr Ga2 O3 128.33(6) -1_556 -1_555 n
Sr Ga2 O3 55.51(7) -1_556 -2_667 n
Sr Ga2 Sr 120.218(17) -2_455 -2_555 n
Sr Ga2 O3 124.17(7) -2_667 1_555 n
Sr Ga2 O3 124.17(7) -2_667 2_554 n
Sr Ga2 O3 55.83(7) -2_667 -1_555 n
Sr Ga2 O3 55.83(7) -2_667 -2_667 n
Sr Ga2 O3 47.45(6) -2_767 1_555 n
Sr Ga2 O3 47.45(6) -2_767 2_554 n
Sr Ga2 O3 132.55(6) -2_767 -1_555 n
Sr Ga2 O3 132.55(6) -2_767 -2_667 n
O3 Ga2 O3 87.375(20) 1_555 2_554 n
O3 Ga2 O3 179.972 1_555 -1_555 n
O3 Ga2 O3 92.625(20) 1_555 -2_667 n
O3 Ga2 O3 92.625(20) 2_554 -1_555 n
O3 Ga2 O3 179.972 2_554 -2_667 n
O3 Ga2 O3 87.375(20) -1_555 -2_667 n
Sr O1 Sr 77.54(4) 1_554 2_454 n
Sr O1 Sr 74.43(8) 1_554 3_554 n
Sr O1 Sr 122.20(9) 1_554 4_454 n
Sr O1 O1 141.33(4) 1_554 -102_656 n
Sr O1 O2 141.33(4) 1_554 -102_565 n
Sr O1 Sr 122.20(9) 2_454 3_554 n
Sr O1 Sr 76.472(34) 2_454 4_454 n
Sr O1 O1 87.40(7) 2_454 -102_656 n
Sr O1 O2 87.40(7) 2_454 -102_565 n
Sr O1 Sr 77.54(4) 3_554 4_454 n
Sr O1 O1 141.33(4) 3_554 -102_656 n
Sr O1 O2 141.33(4) 3_554 -102_565 n
Sr O1 O1 87.40(7) 4_454 -102_656 n
Sr O1 O2 87.40(7) 4_454 -102_565 n
O1 O1 O2 0.0 -102_565 -102_565 n
Sr O2 Sr 105.613(16) 1_554 1_555 n
Sr O2 Sr 77.54(4) 1_554 2_454 n
Sr O2 Sr 74.43(8) 1_554 3_554 n
Sr O2 Sr 162.28(4) 1_554 3_555 n
Sr O2 Sr 122.20(9) 1_554 4_454 n
Sr O2 O1 141.33(4) 1_554 -102_656 n
Sr O2 O2 141.33(4) 1_554 -102_565 n
Sr O2 Sr 74.25(5) 1_555 2_454 n
Sr O2 Sr 162.28(4) 1_555 3_554 n
Sr O2 Sr 68.80(7) 1_555 3_555 n
Sr O2 Sr 115.34(9) 1_555 4_454 n
Sr O2 O1 35.71(4) 1_555 -102_656 n
Sr O2 O2 35.71(4) 1_555 -102_565 n
Sr O2 Sr 122.20(9) 2_454 3_554 n
Sr O2 Sr 115.34(9) 2_454 3_555 n
Sr O2 Sr 76.472(34) 2_454 4_454 n
Sr O2 O1 87.40(7) 2_454 -102_656 n
Sr O2 O2 87.40(7) 2_454 -102_565 n
Sr O2 Sr 105.613(16) 3_554 3_555 n
Sr O2 Sr 77.54(4) 3_554 4_454 n
Sr O2 O1 141.33(4) 3_554 -102_656 n
Sr O2 O2 141.33(4) 3_554 -102_565 n
Sr O2 Sr 74.25(5) 3_555 4_454 n
Sr O2 O1 35.71(4) 3_555 -102_656 n
Sr O2 O2 35.71(4) 3_555 -102_565 n
Sr O2 O1 87.40(7) 4_454 -102_656 n
Sr O2 O2 87.40(7) 4_454 -102_565 n
O1 O2 O2 0.0 -102_565 -102_565 n
Sr O3 Sr 91.81(11) 1_555 2_554 n
Sr O3 Sr 78.956(23) 1_555 -1_556 n
Sr O3 Sr 170.01(11) 1_555 -2_555 n
Sr O3 Sc1 86.15(7) 1_555 1_555 n
Sr O3 Sc1 85.65(7) 1_555 2_555 n
Sr O3 Ga2 86.15(7) 1_555 1_555 n
Sr O3 Ga2 85.65(7) 1_555 2_555 n
Sr O3 Sr 170.01(11) 2_554 -1_556 n
Sr O3 Sr 78.956(23) 2_554 -2_555 n
Sr O3 Sc1 85.65(7) 2_554 1_555 n
Sr O3 Sc1 86.15(7) 2_554 2_555 n
Sr O3 Ga2 85.65(7) 2_554 1_555 n
Sr O3 Ga2 86.15(7) 2_554 2_555 n
Sr O3 Sr 110.50(13) -1_556 -2_555 n
Sr O3 Sc1 89.89(5) -1_556 1_555 n
Sr O3 Sc1 96.83(5) -1_556 2_555 n
Sr O3 Ga2 89.89(5) -1_556 1_555 n
Sr O3 Ga2 96.83(5) -1_556 2_555 n
Sr O3 Sc1 96.83(5) -2_646 1_555 n
Sr O3 Sc1 89.89(5) -2_646 2_555 n
Sr O3 Ga2 96.83(5) -2_545 1_555 n
Sr O3 Ga2 89.89(5) -2_545 2_555 n
Sc1 O3 Sc1 168.22(20) 1_555 2_555 n
Sc1 O3 Ga2 0.0 1_555 1_555 n
Sc1 O3 Ga2 168.22(20) 1_555 2_555 n
Sc1 O3 Ga2 168.22(20) 2_555 1_555 n
Sc1 O3 Ga2 0.0 2_555 2_555 n
Ga2 O3 Ga2 168.22(20) 1_555 2_555 n

loop_
_geom_bond_atom_site_label_1
_geom_bond_atom_site_label_2
_geom_bond_distance
_geom_bond_site_symmetry_2
_geom_bond_publ_flag
Sr Sr 4.2812(11) 2_454 n
Sr Sr 4.2812(11) 2_455 n
Sr Sr 3.9406(10) 2_554 n
Sr Sr 3.9406(10) 2_555 n
Sr Sr 4.1823(12) 3_555 n
Sr Sr 3.4023(12) -1_556 n
Sr Sc1 3.32105(31) 1_555 n
Sr Sc1 3.32105(31) 1_556 n
Sr Sc1 3.5115(7) 2_455 n
Sr Sc1 3.3061(7) 2_555 n
Sr Ga2 3.32105(31) 1_555 n
Sr Ga2 3.32105(31) 1_556 n
Sr Ga2 3.5115(7) 2_455 n
Sr Ga2 3.3061(7) 2_555 n
Sr O1 3.7013(32) 1_555 n
Sr O1 3.4575(31) 1_556 n
Sr O1 3.3788(12) 2_455 n
Sr O1 3.8778(13) 2_555 n
Sr O1 3.3788(12) -101_344 n
Sr O1 3.8778(13) -101_444 n
Sr O1 3.4575(31) -102_444 n
Sr O1 3.7013(32) -102_445 n
Sr O2 3.7013(32) 1_555 n
Sr O2 3.4575(31) 1_556 n
Sr O2 3.3788(12) 2_455 n
Sr O2 3.8778(13) 2_555 n
Sr O2 3.3788(12) -101_344 n
Sr O2 3.8778(13) -101_444 n
Sr O2 3.4575(31) -102_444 n
Sr O2 3.7013(32) -102_445 n
Sr O3 2.7434(25) 1_555 n
Sr O3 2.7434(25) 2_555 n
Sr O3 2.6053(21) -1_556 n
Sr O3 2.6053(21) -2_455 n
Sc1 Sr 3.32105(31) 1_554 n
Sc1 Sr 3.32105(31) 1_555 n
Sc1 Sr 3.5115(7) 2_454 n
Sc1 Sr 3.3061(7) 2_554 n
Sc1 Sr 3.32105(31) -1_555 n
Sc1 Sr 3.32105(31) -1_556 n
Sc1 Sr 3.3061(7) -2_455 n
Sc1 Sr 3.5115(7) -2_555 n
Sc1 O3 2.0647(4) 1_555 n
Sc1 O3 2.0647(4) 2_554 n
Sc1 O3 2.0647(4) -1_555 n
Sc1 O3 2.0647(4) -2_455 n
Ga2 Sr 3.32105(31) 1_554 n
Ga2 Sr 3.32105(31) 1_555 n
Ga2 Sr 3.5115(7) 2_454 n
Ga2 Sr 3.3061(7) 2_554 n
Ga2 Sr 3.32105(31) -1_555 n
Ga2 Sr 3.32105(31) -1_556 n
Ga2 Sr 3.3061(7) -2_455 n
Ga2 Sr 3.5115(7) -2_555 n
Ga2 O3 2.0647(4) 1_555 n
Ga2 O3 2.0647(4) 2_554 n
Ga2 O3 2.0647(4) -1_555 n
Ga2 O3 2.0647(4) -2_455 n
O1 Sr 3.4575(31) 1_554 n
O1 Sr 3.7013(32) 1_555 n
O1 Sr 3.3788(12) 2_454 n
O1 Sr 3.8778(13) 2_554 n
O1 Sr 3.4575(31) 3_554 n
O1 Sr 3.7013(32) 3_555 n
O1 Sr 3.3788(12) 4_454 n
O1 Sr 3.8778(13) 4_554 n
O1 O1 0.306(8) -102_444 n
O1 O2 3.305(6) -101_343 n
O1 O2 0.306(8) -102_444 n
O2 Sr 3.4575(31) 1_554 n
O2 Sr 3.7013(32) 1_555 n
O2 Sr 3.3788(12) 2_454 n
O2 Sr 3.8778(13) 2_554 n
O2 Sr 3.4575(31) 3_554 n
O2 Sr 3.7013(32) 3_555 n
O2 Sr 3.3788(12) 4_454 n
O2 Sr 3.8778(13) 4_554 n
O2 O1 3.305(6) -101_343 n
O2 O1 0.306(8) -102_444 n
O2 O2 3.5458(14) 2_454 n
O2 O2 3.5458(14) 2_455 n
O2 O2 3.305(6) -101_343 n
O2 O2 0.306(8) -102_444 n
O3 Sr 2.7434(25) 1_555 n
O3 Sr 2.7434(25) 2_554 n
O3 Sr 2.6053(21) -1_556 n
O3 Sr 2.6053(21) -2_555 n
O3 Sc1 2.0647(4) 1_555 n
O3 Sc1 2.0647(4) 2_555 n
O3 Ga2 2.0647(4) 1_555 n
O3 Ga2 2.0647(4) 2_555 n
